data_7040461
loop_
_publ_author_name
'Shimokawa, Reina'
'Kawada, Yumi'
'Hayashi, Miki'
'Kataoka, Yasutaka'
'Ura, Yasuyuki'

_publ_section_title
;
 Oxygenation of a benzyl ligand in SNS-palladium complexes with O2:
 acceleration by anions or Br\/onsted acids.
;
_journal_issue 41
_journal_name_full 'Dalton transactions (Cambridge, England : 2003)'
_journal_page_first 16112
_journal_page_last 16116
_journal_paper_doi 10.1039/c6dt02948e
_journal_volume 45
_journal_year 2016
_chemical_formula_moiety 'C36 H31 Cl2 N7 Pd2 S4'
_chemical_formula_sum 'C36 H31 Cl2 N7 Pd2 S4'
_chemical_formula_weight 973.62
_chemical_name_systematic 'complex 3a'
_space_group_IT_number 2
_symmetry_cell_setting triclinic
_symmetry_space_group_name_Hall '-P 1'
_symmetry_space_group_name_H-M 'P -1'
_atom_sites_solution_hydrogens geom
_atom_sites_solution_primary direct
_atom_sites_solution_secondary difmap
_audit_creation_method SHELXL-97
_audit_update_record
;
2016-07-07 deposited with the CCDC.
2016-08-23 downloaded from the CCDC.
;
_cell_angle_alpha 73.820(4)
_cell_angle_beta 89.554(5)
_cell_angle_gamma 88.613(6)
_cell_formula_units_Z 2
_cell_length_a 11.028(2)
_cell_length_b 11.8922(19)
_cell_length_c 14.942(3)
_cell_measurement_reflns_used 5709
_cell_measurement_temperature 153(2)
_cell_measurement_theta_max 27.5
_cell_measurement_theta_min 3.1
_cell_volume 1881.4(6)
_computing_structure_refinement 'SHELXL-97 (Sheldrick, 1997)'
_computing_structure_solution 'SHELXS-97 (Sheldrick, 1990)'
_diffrn_ambient_temperature 153(2)
_diffrn_measured_fraction_theta_full 0.995
_diffrn_measured_fraction_theta_max 0.995
_diffrn_measurement_device_type 'Rigaku Saturn'
_diffrn_radiation_monochromator graphite
_diffrn_radiation_source 'fine-focus sealed tube'
_diffrn_radiation_type MoK\a
_diffrn_radiation_wavelength 0.71075
_diffrn_reflns_av_R_equivalents 0.0396
_diffrn_reflns_av_sigmaI/netI 0.0377
_diffrn_reflns_limit_h_max 14
_diffrn_reflns_limit_h_min -14
_diffrn_reflns_limit_k_max 15
_diffrn_reflns_limit_k_min -15
_diffrn_reflns_limit_l_max 19
_diffrn_reflns_limit_l_min -19
_diffrn_reflns_number 30687
_diffrn_reflns_theta_full 27.50
_diffrn_reflns_theta_max 27.50
_diffrn_reflns_theta_min 1.78
_exptl_absorpt_coefficient_mu 1.358
_exptl_absorpt_correction_T_max 0.7729
_exptl_absorpt_correction_T_min 0.7729
_exptl_absorpt_correction_type multi-scan
_exptl_crystal_colour orange
_exptl_crystal_density_diffrn 1.719
_exptl_crystal_density_method 'not measured'
_exptl_crystal_description block
_exptl_crystal_F_000 972
_exptl_crystal_recrystallization_method 'Re-crystallisation from solvent: CD3CN'
_exptl_crystal_size_max 0.20
_exptl_crystal_size_mid 0.20
_exptl_crystal_size_min 0.20
_refine_diff_density_max 1.644
_refine_diff_density_min -0.624
_refine_diff_density_rms 0.133
_refine_ls_extinction_method none
_refine_ls_goodness_of_fit_ref 1.059
_refine_ls_hydrogen_treatment mixed
_refine_ls_matrix_type full
_refine_ls_number_parameters 461
_refine_ls_number_reflns 8612
_refine_ls_number_restraints 0
_refine_ls_restrained_S_all 1.059
_refine_ls_R_factor_all 0.0559
_refine_ls_R_factor_gt 0.0475
_refine_ls_shift/su_max 0.001
_refine_ls_shift/su_mean 0.000
_refine_ls_structure_factor_coef Fsqd
_refine_ls_weighting_details 'calc w=1/[\s^2^(Fo^2^)+(0.0791P)^2^+1.4762P] where P=(Fo^2^+2Fc^2^)/3'
_refine_ls_weighting_scheme calc
_refine_ls_wR_factor_gt 0.1247
_refine_ls_wR_factor_ref 0.1327
_reflns_number_gt 7397
_reflns_number_total 8612
_reflns_threshold_expression >2sigma(I)
_cod_data_source_file c6dt02948e2.cif
_cod_data_source_block complex_3a
_cod_depositor_comments
;
The following automatic conversions were performed:

'_exptl_absorpt_correction_type' value 'Multi-scan' changed to
'multi-scan' according to
/usr/data/users/saulius/crontab/automatic-downloads/rss-feeds/RSC/lib/dictionaries/cif_core.dic
dictionary named 'cif_core.dic' version 2.4.2 from 2011-04-26.

Automatic conversion script
Id: cif_fix_values 4268 2015-11-12 08:31:59Z antanas 

 Adding full bibliography for 7040458--7040461.cif.
;
_cod_original_sg_symbol_H-M P-1
_cod_database_code 7040461

loop_
_symmetry_equiv_pos_as_xyz
'x, y, z'
'-x, -y, -z'

loop_
_atom_site_label
_atom_site_type_symbol
_atom_site_fract_x
_atom_site_fract_y
_atom_site_fract_z
_atom_site_U_iso_or_equiv
_atom_site_adp_type
_atom_site_occupancy
_atom_site_symmetry_multiplicity
_atom_site_calc_flag
_atom_site_refinement_flags
Pd1 Pd 0.01312(3) 0.85916(2) 0.798905(19) 0.02769(10) Uani 1 1 d .
Pd2 Pd -0.28518(2) 0.79337(2) 0.688414(19) 0.02524(10) Uani 1 1 d .
S3 S 0.09311(9) 0.98007(9) 0.59609(7) 0.0328(2) Uani 1 1 d .
Cl1 Cl 0.05960(13) 0.84557(9) 0.95963(7) 0.0491(3) Uani 1 1 d .
S5 S 0.31445(11) 0.56286(11) 0.90450(9) 0.0460(3) Uani 1 1 d .
S6 S -0.37060(11) 0.70151(11) 0.89402(8) 0.0472(3) Uani 1 1 d .
Cl2 Cl -0.34679(8) 0.85702(9) 0.52719(6) 0.0308(2) Uani 1 1 d .
S8 S -0.33016(10) 0.52632(9) 0.54580(8) 0.0391(2) Uani 1 1 d .
N3 N -0.1339(3) 0.7168(3) 0.6466(2) 0.0239(6) Uani 1 1 d .
N2 N -0.0220(3) 0.6829(3) 0.8371(2) 0.0274(7) Uani 1 1 d .
N1 N 0.0501(3) 1.0332(3) 0.7551(2) 0.0310(7) Uani 1 1 d .
C1 C -0.0212(3) 0.8813(3) 0.6610(3) 0.0272(8) Uani 1 1 d .
H1 H -0.1020 0.9222 0.6467 0.033 Uiso 1 1 calc R
C8 C -0.2344(4) 0.7428(4) 0.8249(3) 0.0324(8) Uani 1 1 d .
H2 H -0.2009 0.8126 0.8402 0.039 Uiso 1 1 calc R
C2 C 0.0750(3) 0.7184(3) 0.6041(3) 0.0294(8) Uani 1 1 d .
H3 H 0.1504 0.7570 0.5944 0.035 Uiso 1 1 calc R
C3 C 0.0651(4) 0.6102(4) 0.5884(3) 0.0334(9) Uani 1 1 d .
H4 H 0.1336 0.5733 0.5686 0.040 Uiso 1 1 calc R
C9 C -0.1394(4) 0.6480(3) 0.8473(3) 0.0294(8) Uani 1 1 d .
C10 C 0.0861(3) 1.0764(3) 0.6644(3) 0.0307(8) Uani 1 1 d .
C11 C 0.0373(4) 1.1061(4) 0.8092(3) 0.0417(10) Uani 1 1 d .
H5 H 0.0079 1.0767 0.8711 0.050 Uiso 1 1 calc R
C4 C -0.1441(4) 0.6102(3) 0.6312(3) 0.0278(8) Uani 1 1 d .
C12 C 0.1154(4) 1.1940(4) 0.6284(3) 0.0388(10) Uani 1 1 d .
H6 H 0.1416 1.2234 0.5657 0.047 Uiso 1 1 calc R
C5 C -0.0263(3) 0.7714(3) 0.6341(2) 0.0240(7) Uani 1 1 d .
C7 C -0.2647(4) 0.5523(4) 0.6481(3) 0.0348(9) Uani 1 1 d .
H7 H -0.3217 0.6022 0.6727 0.042 Uiso 1 1 calc R
H8 H -0.2549 0.4765 0.6966 0.042 Uiso 1 1 calc R
C13 C 0.0698(4) 0.6015(3) 0.8518(3) 0.0306(8) Uani 1 1 d .
C14 C 0.0449(4) 0.4832(4) 0.8814(3) 0.0361(9) Uani 1 1 d .
H9 H 0.1097 0.4270 0.8939 0.043 Uiso 1 1 calc R
C6 C -0.0456(4) 0.5558(3) 0.6020(3) 0.0317(8) Uani 1 1 d .
H10 H -0.0538 0.4814 0.5912 0.038 Uiso 1 1 calc R
N4 N -0.4370(3) 0.8577(3) 0.7374(2) 0.0327(7) Uani 1 1 d .
N5 N -0.2376(3) 0.3160(3) 0.6364(3) 0.0433(9) Uani 1 1 d .
C23 C -0.5102(4) 0.9423(4) 0.6851(3) 0.0382(9) Uani 1 1 d .
H11 H -0.4897 0.9752 0.6215 0.046 Uiso 1 1 calc R
C28 C -0.3089(4) 0.3729(3) 0.5673(3) 0.0337(9) Uani 1 1 d .
C24 C -0.4666(4) 0.8113(4) 0.8279(3) 0.0395(10) Uani 1 1 d .
C19 C 0.1967(4) 0.6473(4) 0.8300(4) 0.0456(11) Uani 1 1 d .
H12 H 0.1977 0.7286 0.8348 0.055 Uiso 1 1 calc R
H13 H 0.2161 0.6498 0.7647 0.055 Uiso 1 1 calc R
C15 C -0.1659(4) 0.5295(4) 0.8744(3) 0.0350(9) Uani 1 1 d .
H14 H -0.2478 0.5056 0.8804 0.042 Uiso 1 1 calc R
C16 C -0.0724(4) 0.4466(4) 0.8927(3) 0.0384(10) Uani 1 1 d .
H15 H -0.0893 0.3655 0.9129 0.046 Uiso 1 1 calc R
C20 C 0.3791(4) 0.4760(4) 0.8377(3) 0.0440(11) Uani 1 1 d .
C17 C 0.1054(4) 1.2668(4) 0.6864(4) 0.0474(12) Uani 1 1 d .
H16 H 0.1257 1.3470 0.6636 0.057 Uiso 1 1 calc R
C25 C -0.5700(4) 0.8491(5) 0.8669(4) 0.0469(11) Uani 1 1 d .
H17 H -0.5890 0.8161 0.9308 0.056 Uiso 1 1 calc R
C29 C -0.3683(4) 0.3202(4) 0.5080(4) 0.0443(11) Uani 1 1 d .
H18 H -0.4187 0.3652 0.4591 0.053 Uiso 1 1 calc R
C18 C 0.0660(5) 1.2231(4) 0.7767(4) 0.0512(12) Uani 1 1 d .
H19 H 0.0586 1.2728 0.8165 0.061 Uiso 1 1 calc R
C26 C -0.6129(4) 0.9835(5) 0.7188(4) 0.0459(11) Uani 1 1 d .
H20 H -0.6620 1.0440 0.6799 0.055 Uiso 1 1 calc R
N8 N 0.3263(4) 0.4697(5) 0.7605(3) 0.0604(12) Uani 1 1 d .
C30 C -0.2249(5) 0.1993(4) 0.6491(4) 0.0553(14) Uani 1 1 d .
H22 H -0.1751 0.1560 0.6990 0.066 Uiso 1 1 calc R
C27 C -0.6430(4) 0.9340(5) 0.8119(4) 0.0517(13) Uani 1 1 d .
H23 H -0.7146 0.9594 0.8370 0.062 Uiso 1 1 calc R
C38 C 0.4837(5) 0.4099(5) 0.8743(4) 0.0524(12) Uani 1 1 d .
H32 H 0.5193 0.4171 0.9300 0.063 Uiso 1 1 calc R
C34 C -0.2790(4) 0.1397(4) 0.5949(5) 0.0579(15) Uani 1 1 d .
H24 H -0.2666 0.0575 0.6071 0.069 Uiso 1 1 calc R
C35 C -0.3521(4) 0.2012(5) 0.5220(4) 0.0538(14) Uani 1 1 d .
H25 H -0.3902 0.1624 0.4825 0.065 Uiso 1 1 calc R
C31 C 0.5335(6) 0.3353(5) 0.8288(5) 0.0655(16) Uani 1 1 d .
H26 H 0.6049 0.2906 0.8519 0.079 Uiso 1 1 calc R
C32 C 0.4793(6) 0.3257(6) 0.7492(5) 0.0760(19) Uani 1 1 d .
H27 H 0.5100 0.2720 0.7176 0.091 Uiso 1 1 calc R
C33 C 0.3824(7) 0.3935(7) 0.7174(5) 0.0754(19) Uani 1 1 d .
H28 H 0.3489 0.3892 0.6601 0.091 Uiso 1 1 calc R
C36 C -0.3086(10) 0.9904(9) 0.9349(9) 0.113(3) Uani 1 1 d .
C37 C -0.2708(11) 0.9013(11) 1.0191(7) 0.140(4) Uani 1 1 d .
H29 H -0.3419 0.8738 1.0580 0.210 Uiso 1 1 calc R
H30 H -0.2135 0.9349 1.0539 0.210 Uiso 1 1 calc R
H31 H -0.2314 0.8354 1.0021 0.210 Uiso 1 1 calc R
N6 N -0.3385(14) 1.0541(9) 0.8698(11) 0.207(6) Uani 1 1 d .

loop_
_atom_site_aniso_label
_atom_site_aniso_U_11
_atom_site_aniso_U_22
_atom_site_aniso_U_33
_atom_site_aniso_U_23
_atom_site_aniso_U_13
_atom_site_aniso_U_12
Pd1 0.03555(18) 0.02032(16) 0.02760(17) -0.00766(12) -0.00361(12) 0.00405(12)
Pd2 0.02359(16) 0.02204(16) 0.03038(17) -0.00802(12) 0.00295(11) 0.00162(11)
S3 0.0343(5) 0.0326(5) 0.0319(5) -0.0088(4) 0.0012(4) -0.0091(4)
Cl1 0.0933(9) 0.0293(5) 0.0250(5) -0.0079(4) -0.0127(5) 0.0032(5)
S5 0.0416(6) 0.0531(7) 0.0450(6) -0.0172(5) -0.0088(5) 0.0144(5)
S6 0.0433(6) 0.0466(7) 0.0419(6) 0.0021(5) 0.0169(5) 0.0127(5)
Cl2 0.0249(4) 0.0363(5) 0.0292(5) -0.0062(4) -0.0034(3) 0.0041(4)
S8 0.0381(6) 0.0303(5) 0.0489(6) -0.0113(5) -0.0073(5) 0.0013(4)
N3 0.0261(15) 0.0226(15) 0.0237(15) -0.0081(12) 0.0009(12) 0.0029(12)
N2 0.0331(17) 0.0219(15) 0.0269(16) -0.0069(12) -0.0001(13) 0.0059(13)
N1 0.0337(18) 0.0228(16) 0.0372(18) -0.0100(13) -0.0061(14) 0.0056(13)
C1 0.0254(18) 0.0273(19) 0.0280(19) -0.0059(15) 0.0023(14) -0.0036(15)
C8 0.036(2) 0.032(2) 0.030(2) -0.0104(16) 0.0062(16) 0.0060(17)
C2 0.0251(18) 0.031(2) 0.031(2) -0.0079(16) 0.0025(15) 0.0000(15)
C3 0.030(2) 0.036(2) 0.037(2) -0.0149(17) 0.0022(16) 0.0083(16)
C9 0.033(2) 0.0287(19) 0.0244(18) -0.0041(15) 0.0045(15) 0.0056(16)
C10 0.0244(18) 0.0252(19) 0.041(2) -0.0065(16) -0.0043(15) 0.0048(15)
C11 0.055(3) 0.027(2) 0.047(3) -0.0174(19) -0.004(2) 0.0056(19)
C4 0.033(2) 0.0224(18) 0.0289(19) -0.0095(14) 0.0029(15) -0.0011(15)
C12 0.029(2) 0.026(2) 0.056(3) -0.0032(18) -0.0049(18) -0.0007(16)
C5 0.0245(17) 0.0215(17) 0.0253(17) -0.0058(14) 0.0041(13) 0.0009(13)
C7 0.038(2) 0.028(2) 0.043(2) -0.0166(17) 0.0081(18) -0.0064(17)
C13 0.036(2) 0.0280(19) 0.0269(19) -0.0064(15) -0.0058(15) 0.0076(16)
C14 0.046(2) 0.028(2) 0.033(2) -0.0078(16) -0.0036(18) 0.0109(18)
C6 0.036(2) 0.0269(19) 0.035(2) -0.0138(16) 0.0040(16) 0.0044(16)
N4 0.0279(17) 0.0308(18) 0.0392(19) -0.0097(14) 0.0053(14) 0.0017(14)
N5 0.036(2) 0.0284(18) 0.063(3) -0.0082(17) -0.0082(17) 0.0021(15)
C23 0.028(2) 0.038(2) 0.049(3) -0.0134(19) -0.0037(18) 0.0073(17)
C28 0.0248(19) 0.027(2) 0.053(3) -0.0168(18) 0.0065(17) -0.0026(15)
C24 0.037(2) 0.035(2) 0.046(3) -0.0120(19) 0.0073(19) 0.0063(18)
C19 0.036(2) 0.033(2) 0.062(3) -0.004(2) -0.011(2) 0.0078(18)
C15 0.043(2) 0.030(2) 0.031(2) -0.0073(16) 0.0080(17) 0.0002(17)
C16 0.055(3) 0.025(2) 0.033(2) -0.0050(16) 0.0057(19) 0.0009(18)
C20 0.037(2) 0.043(3) 0.050(3) -0.010(2) 0.005(2) 0.0001(19)
C17 0.045(3) 0.020(2) 0.076(4) -0.011(2) -0.006(2) 0.0023(18)
C25 0.039(2) 0.053(3) 0.051(3) -0.018(2) 0.012(2) 0.007(2)
C29 0.031(2) 0.047(3) 0.061(3) -0.024(2) -0.004(2) -0.0026(19)
C18 0.057(3) 0.032(2) 0.072(4) -0.028(2) -0.005(3) 0.003(2)
C26 0.029(2) 0.052(3) 0.058(3) -0.019(2) -0.002(2) 0.012(2)
N8 0.052(3) 0.086(4) 0.047(3) -0.024(2) 0.002(2) -0.004(2)
C30 0.041(3) 0.037(3) 0.084(4) -0.011(3) -0.008(3) 0.006(2)
C27 0.033(2) 0.057(3) 0.069(3) -0.027(3) 0.006(2) 0.013(2)
C38 0.049(3) 0.050(3) 0.054(3) -0.007(2) 0.007(2) 0.008(2)
C34 0.036(2) 0.029(2) 0.112(5) -0.026(3) 0.000(3) -0.001(2)
C35 0.034(2) 0.053(3) 0.090(4) -0.045(3) 0.008(2) -0.011(2)
C31 0.055(3) 0.053(3) 0.085(4) -0.015(3) 0.024(3) 0.006(3)
C32 0.062(4) 0.084(5) 0.095(5) -0.047(4) 0.031(4) -0.009(3)
C33 0.078(5) 0.102(5) 0.061(4) -0.045(4) 0.017(3) -0.022(4)
C36 0.132(8) 0.085(7) 0.137(9) -0.055(6) -0.046(7) 0.020(6)
C37 0.167(10) 0.168(11) 0.117(8) -0.091(8) -0.045(7) 0.035(8)
N6 0.261(16) 0.083(7) 0.259(16) -0.015(8) -0.074(13) -0.004(8)

loop_
_atom_type_symbol
_atom_type_description
_atom_type_scat_dispersion_real
_atom_type_scat_dispersion_imag
_atom_type_scat_source
C C 0.0033 0.0016 'International Tables Vol C Tables 4.2.6.8 and 6.1.1.4'
H H 0.0000 0.0000 'International Tables Vol C Tables 4.2.6.8 and 6.1.1.4'
N N 0.0061 0.0033 'International Tables Vol C Tables 4.2.6.8 and 6.1.1.4'
Pd Pd -0.9988 1.0072 'International Tables Vol C Tables 4.2.6.8 and 6.1.1.4'
S S 0.1246 0.1234 'International Tables Vol C Tables 4.2.6.8 and 6.1.1.4'
Cl Cl 0.1484 0.1585 'International Tables Vol C Tables 4.2.6.8 and 6.1.1.4'

loop_
_geom_angle_atom_site_label_1
_geom_angle_atom_site_label_2
_geom_angle_atom_site_label_3
_geom_angle
N1 Pd1 C1 83.35(14)
N1 Pd1 N2 177.35(13)
C1 Pd1 N2 94.30(14)
N1 Pd1 Cl1 92.93(10)
C1 Pd1 Cl1 176.21(11)
N2 Pd1 Cl1 89.40(9)
C8 Pd2 N4 84.23(15)
C8 Pd2 N3 92.98(14)
N4 Pd2 N3 175.70(12)
C8 Pd2 Cl2 178.84(11)
N4 Pd2 Cl2 94.91(10)
N3 Pd2 Cl2 87.91(9)
C10 S3 C1 95.89(18)
C20 S5 C19 103.8(2)
C24 S6 C8 97.4(2)
C28 S8 C7 102.3(2)
C5 N3 C4 120.3(3)
C5 N3 Pd2 121.0(2)
C4 N3 Pd2 118.7(2)
C13 N2 C9 119.8(3)
C13 N2 Pd1 121.0(3)
C9 N2 Pd1 119.1(2)
C11 N1 C10 119.5(4)
C11 N1 Pd1 123.7(3)
C10 N1 Pd1 116.8(3)
C5 C1 S3 112.7(3)
C5 C1 Pd1 114.3(3)
S3 C1 Pd1 106.65(18)
C9 C8 S6 112.0(3)
C9 C8 Pd2 114.1(3)
S6 C8 Pd2 107.4(2)
C3 C2 C5 119.9(4)
C2 C3 C6 119.2(4)
N2 C9 C15 120.4(4)
N2 C9 C8 116.4(3)
C15 C9 C8 123.2(4)
N1 C10 C12 121.0(4)
N1 C10 S3 117.5(3)
C12 C10 S3 121.4(3)
N1 C11 C18 121.4(4)
N3 C4 C6 120.9(4)
N3 C4 C7 118.2(3)
C6 C4 C7 120.9(3)
C17 C12 C10 118.5(4)
N3 C5 C2 119.9(3)
N3 C5 C1 116.4(3)
C2 C5 C1 123.5(3)
C4 C7 S8 113.9(3)
N2 C13 C14 120.3(4)
N2 C13 C19 116.5(3)
C14 C13 C19 123.1(4)
C16 C14 C13 120.6(4)
C4 C6 C3 119.8(4)
C23 N4 C24 118.0(4)
C23 N4 Pd2 124.1(3)
C24 N4 Pd2 117.9(3)
C28 N5 C30 116.1(4)
N4 C23 C26 123.4(4)
N5 C28 C29 124.1(4)
N5 C28 S8 118.9(3)
C29 C28 S8 117.0(4)
N4 C24 C25 121.6(4)
N4 C24 S6 117.1(3)
C25 C24 S6 121.3(4)
C13 C19 S5 115.1(3)
C16 C15 C9 119.7(4)
C14 C16 C15 119.1(4)
N8 C20 C38 122.9(5)
N8 C20 S5 120.5(4)
C38 C20 S5 116.4(4)
C18 C17 C12 120.0(4)
C27 C25 C24 119.0(5)
C35 C29 C28 118.4(5)
C17 C18 C11 119.5(4)
C23 C26 C27 118.0(5)
C20 N8 C33 114.8(5)
N5 C30 C34 124.3(5)
C25 C27 C26 120.0(4)
C31 C38 C20 119.2(6)
C30 C34 C35 118.8(5)
C29 C35 C34 118.4(5)
C38 C31 C32 119.0(6)
C33 C32 C31 118.4(6)
C32 C33 N8 125.6(6)
N6 C36 C37 177.1(12)

loop_
_geom_bond_atom_site_label_1
_geom_bond_atom_site_label_2
_geom_bond_distance
Pd1 N1 2.039(3)
Pd1 C1 2.040(4)
Pd1 N2 2.059(3)
Pd1 Cl1 2.4197(11)
Pd2 C8 2.038(4)
Pd2 N4 2.038(3)
Pd2 N3 2.056(3)
Pd2 Cl2 2.4128(10)
S3 C10 1.735(4)
S3 C1 1.824(4)
S5 C20 1.760(5)
S5 C19 1.808(4)
S6 C24 1.741(5)
S6 C8 1.815(4)
S8 C28 1.773(4)
S8 C7 1.802(4)
N3 C5 1.353(5)
N3 C4 1.358(5)
N2 C13 1.359(5)
N2 C9 1.364(5)
N1 C11 1.345(5)
N1 C10 1.368(5)
C1 C5 1.474(5)
C8 C9 1.489(5)
C2 C3 1.377(6)
C2 C5 1.400(5)
C3 C6 1.382(6)
C9 C15 1.391(6)
C10 C12 1.395(6)
C11 C18 1.383(7)
C4 C6 1.380(5)
C4 C7 1.500(6)
C12 C17 1.387(7)
C13 C14 1.386(6)
C13 C19 1.514(6)
C14 C16 1.368(7)
N4 C23 1.344(5)
N4 C24 1.351(6)
N5 C28 1.319(6)
N5 C30 1.350(6)
C23 C26 1.371(6)
C28 C29 1.395(6)
C24 C25 1.398(6)
C15 C16 1.383(6)
C20 N8 1.317(7)
C20 C38 1.405(7)
C17 C18 1.376(8)
C25 C27 1.360(7)
C29 C35 1.380(7)
C26 C27 1.391(8)
N8 C33 1.383(8)
C30 C34 1.364(8)
C38 C31 1.363(8)
C34 C35 1.384(8)
C31 C32 1.369(10)
C32 C33 1.331(10)
C36 N6 1.101(14)
C36 C37 1.457(14)
